data_7116738
loop_
_publ_author_name
'Johannes Landmann'
'Jan A. P. Sprenger'
'Rudiger Bertermann'
'Nikolai Ignatiev'
'Vera Bernhardt-Pitchougina'
'Eduard Bernhardt'
'Helge Willner'
'Maik Finze'

_publ_section_title
;
 Convenient access to the tricyanoborate dianion B(CN)3^2-^ and selected
 reactions as a boron-centred nucleophile
;
_journal_name_full Chem.Commun.
_journal_page_first 4989
_journal_paper_doi 10.1039/C5cc00555H
_journal_volume 51
_journal_year 2015
_chemical_formula_moiety 'C9 H8 B2 K2 N6 O'
_chemical_formula_sum 'C9 H8 B2 K2 N6 O'
_chemical_formula_weight 316.03
_chemical_name_systematic
;
 ?
;
_space_group_crystal_system monoclinic
_space_group_IT_number 14
_space_group_name_Hall '-P 2yn'
_space_group_name_H-M_alt 'P 1 21/n 1'
_symmetry_space_group_name_Hall '-P 2yn'
_symmetry_space_group_name_H-M 'P 1 21/n 1'
_atom_sites_solution_hydrogens mixed
_atom_sites_solution_primary direct
_atom_sites_solution_secondary difmap
_audit_creation_method SHELXL-97
_audit_update_record
;
2014-12-17 deposited with the CCDC.
2015-02-17 downloaded from the CCDC.
;
_cell_angle_alpha 90
_cell_angle_beta 93.991(2)
_cell_angle_gamma 90
_cell_formula_units_Z 4
_cell_length_a 9.8586(5)
_cell_length_b 13.1307(6)
_cell_length_c 12.1811(6)
_cell_measurement_reflns_used 9950
_cell_measurement_temperature 296(2)
_cell_measurement_theta_max 26.871
_cell_measurement_theta_min 2.284
_cell_volume 1573.02(13)
_computing_cell_refinement 'Saint+ ver. 7.68A (Bruker AXS)'
_computing_data_collection 'APEX2 ver. 2010.3 (Bruker AXS)'
_computing_data_reduction 'Saint+ ver. 7.68A (Bruker AXS)'
_computing_molecular_graphics 'XP ver. 5.1 (Bruker AXS, 1998)'
_computing_publication_material 'SHELXL-97 (Sheldrick, 2008)'
_computing_structure_refinement 'SHELXL-2013 (Sheldrick, 2013)'
_computing_structure_solution 'SHELXS-97 (Sheldrick, 2008)'
_diffrn_ambient_temperature 296(2)
_diffrn_measured_fraction_theta_full 1.000
_diffrn_measured_fraction_theta_max 1.000
_diffrn_measurement_device_type 'Bruker X8-APEX II'
_diffrn_measurement_method '\f and \w scans'
_diffrn_radiation_monochromator helios
_diffrn_radiation_type MoK\a
_diffrn_radiation_wavelength 0.71073
_diffrn_reflns_av_R_equivalents 0.0183
_diffrn_reflns_av_unetI/netI 0.0110
_diffrn_reflns_Laue_measured_fraction_full 1.000
_diffrn_reflns_Laue_measured_fraction_max 1.000
_diffrn_reflns_limit_h_max 12
_diffrn_reflns_limit_h_min -12
_diffrn_reflns_limit_k_max 16
_diffrn_reflns_limit_k_min -16
_diffrn_reflns_limit_l_max 15
_diffrn_reflns_limit_l_min -15
_diffrn_reflns_number 21007
_diffrn_reflns_point_group_measured_fraction_full 1.000
_diffrn_reflns_point_group_measured_fraction_max 1.000
_diffrn_reflns_theta_full 25.000
_diffrn_reflns_theta_max 26.498
_diffrn_reflns_theta_min 2.284
_diffrn_source 'rotation anode'
_exptl_absorpt_coefficient_mu 0.603
_exptl_absorpt_correction_T_max 0.7454
_exptl_absorpt_correction_T_min 0.6612
_exptl_absorpt_correction_type analytical
_exptl_absorpt_process_details 'Sadabs 2012/1 (Bruker 2012)'
_exptl_crystal_colour colorless
_exptl_crystal_density_diffrn 1.334
_exptl_crystal_density_method 'not measured'
_exptl_crystal_description block
_exptl_crystal_F_000 640
_exptl_crystal_size_max 0.290
_exptl_crystal_size_mid 0.250
_exptl_crystal_size_min 0.210
_refine_diff_density_max 0.240
_refine_diff_density_min -0.171
_refine_diff_density_rms 0.036
_refine_ls_extinction_method none
_refine_ls_goodness_of_fit_ref 1.050
_refine_ls_hydrogen_treatment mixed
_refine_ls_matrix_type full
_refine_ls_number_parameters 250
_refine_ls_number_reflns 3268
_refine_ls_number_restraints 32
_refine_ls_restrained_S_all 1.048
_refine_ls_R_factor_all 0.0228
_refine_ls_R_factor_gt 0.0201
_refine_ls_shift/su_max 0.001
_refine_ls_shift/su_mean 0.000
_refine_ls_structure_factor_coef Fsqd
_refine_ls_weighting_details 'w=1/[\s^2^(Fo^2^)+(0.0262P)^2^+0.4838P] where P=(Fo^2^+2Fc^2^)/3'
_refine_ls_weighting_scheme calc
_refine_ls_wR_factor_gt 0.0536
_refine_ls_wR_factor_ref 0.0549
_reflns_Friedel_coverage 0.000
_reflns_number_gt 2992
_reflns_number_total 3268
_reflns_threshold_expression 'I > 2\s(I)'
_cod_data_source_file c5cc00555h2.cif
_cod_data_source_block KBHCN3
_cod_database_code 7116738
_shelx_space_group_comment
;
The symmetry employed for this shelxl refinement is uniquely defined
by the following loop, which should always be used as a source of
symmetry information in preference to the above space-group names.
They are only intended as comments.
;

loop_
_space_group_symop_operation_xyz
'x, y, z'
'-x+1/2, y+1/2, -z+1/2'
'-x, -y, -z'
'x-1/2, -y-1/2, z-1/2'

loop_
_atom_site_label
_atom_site_type_symbol
_atom_site_fract_x
_atom_site_fract_y
_atom_site_fract_z
_atom_site_U_iso_or_equiv
_atom_site_adp_type
_atom_site_occupancy
_atom_site_site_symmetry_order
_atom_site_calc_flag
_atom_site_refinement_flags_posn
_atom_site_refinement_flags_adp
_atom_site_refinement_flags_occupancy
_atom_site_disorder_assembly
_atom_site_disorder_group
K1 K 0.75376(2) 0.23324(2) 0.50961(2) 0.01875(7) Uani 1 1 d . . . . .
K2 K 0.52917(2) 0.25493(2) 0.26399(2) 0.01769(7) Uani 1 1 d . . . . .
B1 B 1.24760(12) 0.42900(10) 0.49392(10) 0.0217(3) Uani 1 1 d . . . . .
H4 H 1.2304(14) 0.4596(10) 0.4094(11) 0.035(4) Uiso 1 1 d . . . . .
C1 C 1.11270(11) 0.37191(8) 0.52409(9) 0.0228(2) Uani 1 1 d . . . . .
N1 N 1.01382(10) 0.33319(8) 0.54421(8) 0.0309(2) Uani 1 1 d . . . . .
C2 C 1.37381(11) 0.35333(8) 0.49585(9) 0.0231(2) Uani 1 1 d . . . . .
N2 N 1.46674(11) 0.30152(8) 0.49345(9) 0.0307(2) Uani 1 1 d . . . . .
C3 C 1.27841(10) 0.52005(8) 0.57781(9) 0.0209(2) Uani 1 1 d . . . . .
N3 N 1.30062(10) 0.58818(7) 0.63455(9) 0.0272(2) Uani 1 1 d . . . . .
B2A B 0.05229(17) 0.12169(13) 0.34694(14) 0.0172(4) Uani 0.672(4) 1 d . . P A 1
H2A H 0.0653(18) 0.1512(14) 0.4304(15) 0.025(5) Uiso 0.672(4) 1 d . . P A 1
C4A C -0.0942(3) 0.1552(3) 0.2973(2) 0.0177(6) Uani 0.672(4) 1 d D U P A 1
N4A N -0.2001(3) 0.1835(5) 0.2651(7) 0.0213(10) Uani 0.672(4) 1 d D U P A 1
C5A C 0.1668(3) 0.1684(3) 0.2766(3) 0.0176(7) Uani 0.672(4) 1 d D U P A 1
N5A N 0.2494(4) 0.2032(4) 0.2269(6) 0.0297(12) Uani 0.672(4) 1 d D U P A 1
C6A C 0.0678(5) 0.0012(4) 0.3548(3) 0.0166(6) Uani 0.672(4) 1 d . U P A 1
N6A N 0.08749(10) -0.08303(7) 0.37041(8) 0.0271(2) Uani 0.672(4) 1 d . . P A 1
B2B B 0.0428(3) 0.0803(3) 0.2421(3) 0.0160(9) Uani 0.328(4) 1 d . . P A 2
H2B H 0.030(4) 0.050(3) 0.157(3) 0.020(9) Uiso 0.328(4) 1 d . . P A 2
C4B C -0.0951(6) 0.1386(5) 0.2651(5) 0.0151(9) Uani 0.328(4) 1 d D U P A 2
N4B N -0.1935(6) 0.1803(9) 0.2843(15) 0.0188(15) Uani 0.328(4) 1 d D U P A 2
C5B C 0.1660(7) 0.1564(6) 0.2472(6) 0.0152(11) Uani 0.328(4) 1 d D U P A 2
N5B N 0.2582(7) 0.2095(8) 0.2500(13) 0.025(2) Uani 0.328(4) 1 d D U P A 2
C6B C 0.0716(11) -0.0111(8) 0.3237(6) 0.0156(10) Uani 0.328(4) 1 d . U P A 2
N6B N 0.08749(10) -0.08303(7) 0.37041(8) 0.0271(2) Uani 0.328(4) 1 d . . P A 2
O1 O 0.58224(8) 0.08498(6) 0.40370(7) 0.02607(18) Uani 1 1 d . . . . .
C7 C 0.58611(11) -0.00362(8) 0.37491(9) 0.0209(2) Uani 1 1 d . . . . .
C8 C 0.69613(13) -0.07342(9) 0.41737(11) 0.0312(3) Uani 1 1 d . . . . .
H8A H 0.7694 -0.0344 0.4523 0.047 Uiso 1 1 calc R U . . .
H8B H 0.7289 -0.1116 0.3574 0.047 Uiso 1 1 calc R U . . .
H8C H 0.6613 -0.1194 0.4699 0.047 Uiso 1 1 calc R U . . .
C9 C 0.48026(13) -0.04670(11) 0.29450(12) 0.0410(3) Uani 1 1 d . . . . .
H9A H 0.4070 0.0011 0.2829 0.061 Uiso 1 1 calc R U . . .
H9B H 0.4462 -0.1091 0.3229 0.061 Uiso 1 1 calc R U . . .
H9C H 0.5195 -0.0598 0.2259 0.061 Uiso 1 1 calc R U . . .

loop_
_atom_site_aniso_label
_atom_site_aniso_U_11
_atom_site_aniso_U_22
_atom_site_aniso_U_33
_atom_site_aniso_U_23
_atom_site_aniso_U_13
_atom_site_aniso_U_12
K1 0.01790(12) 0.01725(12) 0.02040(12) 0.00037(8) -0.00371(8) -0.00081(8)
K2 0.01416(11) 0.01919(12) 0.01936(12) 0.00055(8) -0.00128(8) 0.00158(8)
B1 0.0226(6) 0.0211(6) 0.0214(6) 0.0025(5) 0.0019(5) -0.0049(5)
C1 0.0241(6) 0.0229(5) 0.0205(5) 0.0024(4) -0.0041(4) -0.0038(4)
N1 0.0251(5) 0.0326(5) 0.0338(6) 0.0070(4) -0.0056(4) -0.0090(4)
C2 0.0283(6) 0.0210(5) 0.0211(5) -0.0033(4) 0.0083(4) -0.0072(5)
N2 0.0332(6) 0.0254(5) 0.0353(6) -0.0055(4) 0.0147(4) -0.0011(4)
C3 0.0162(5) 0.0182(5) 0.0286(6) 0.0054(4) 0.0041(4) -0.0005(4)
N3 0.0256(5) 0.0187(5) 0.0377(6) -0.0010(4) 0.0036(4) -0.0011(4)
B2A 0.0182(9) 0.0154(8) 0.0179(9) 0.0001(6) 0.0007(6) 0.0016(6)
C4A 0.0193(8) 0.0145(12) 0.0195(17) -0.0026(10) 0.0041(9) -0.0005(7)
N4A 0.0202(10) 0.0240(10) 0.020(3) 0.0013(11) 0.0018(9) 0.0036(8)
C5A 0.0171(8) 0.0189(11) 0.0159(19) -0.0005(11) -0.0050(10) 0.0015(7)
N5A 0.0195(13) 0.0406(15) 0.028(3) 0.0136(14) -0.0036(11) -0.0043(10)
C6A 0.0150(7) 0.0205(14) 0.0144(18) -0.0008(13) 0.0019(14) 0.0012(8)
N6A 0.0249(5) 0.0195(5) 0.0362(6) 0.0018(4) -0.0023(4) 0.0007(4)
B2B 0.0126(16) 0.0154(17) 0.0199(19) 0.0007(13) 0.0010(13) 0.0006(12)
C4B 0.0176(13) 0.0118(19) 0.016(3) -0.0038(17) 0.0010(16) -0.0014(12)
N4B 0.0177(19) 0.0234(18) 0.015(4) 0.0017(19) 0.0014(16) 0.0046(15)
C5B 0.0151(13) 0.0179(18) 0.012(3) -0.0017(18) -0.0043(16) 0.0005(12)
N5B 0.016(2) 0.035(3) 0.025(5) 0.008(2) -0.004(2) -0.0029(19)
C6B 0.0148(13) 0.020(2) 0.012(3) -0.002(2) 0.001(2) 0.0019(14)
N6B 0.0249(5) 0.0195(5) 0.0362(6) 0.0018(4) -0.0023(4) 0.0007(4)
O1 0.0291(4) 0.0186(4) 0.0306(4) -0.0011(3) 0.0023(3) -0.0027(3)
C7 0.0201(5) 0.0223(5) 0.0212(5) -0.0005(4) 0.0067(4) -0.0051(4)
C8 0.0326(6) 0.0247(6) 0.0358(7) -0.0014(5) 0.0002(5) 0.0026(5)
C9 0.0281(6) 0.0437(8) 0.0501(8) -0.0191(6) -0.0047(6) -0.0043(6)

loop_
_atom_type_symbol
_atom_type_description
_atom_type_scat_dispersion_real
_atom_type_scat_dispersion_imag
_atom_type_scat_source
C C 0.0033 0.0016 'International Tables Vol C Tables 4.2.6.8 and 6.1.1.4'
H H 0.0000 0.0000 'International Tables Vol C Tables 4.2.6.8 and 6.1.1.4'
B B 0.0013 0.0007 'International Tables Vol C Tables 4.2.6.8 and 6.1.1.4'
N N 0.0061 0.0033 'International Tables Vol C Tables 4.2.6.8 and 6.1.1.4'
K K 0.2009 0.2494 'International Tables Vol C Tables 4.2.6.8 and 6.1.1.4'
O O 0.0106 0.0060 'International Tables Vol C Tables 4.2.6.8 and 6.1.1.4'

loop_
_geom_angle_atom_site_label_1
_geom_angle_atom_site_label_2
_geom_angle_atom_site_label_3
_geom_angle
_geom_angle_site_symmetry_1
_geom_angle_site_symmetry_3
N5A K1 O1 126.34(11) 4_666 .
O1 K1 N6B 92.69(3) . 3_656
N5A K1 N6A 76.35(10) 4_666 3_656
O1 K1 N6A 92.69(3) . 3_656
N5A K1 N1 78.27(10) 4_666 .
O1 K1 N1 151.19(3) . .
N6B K1 N1 77.86(3) 3_656 .
N6A K1 N1 77.86(3) 3_656 .
O1 K1 N4B 63.0(2) . 1_655
N6B K1 N4B 100.9(2) 3_656 1_655
N1 K1 N4B 91.78(19) . 1_655
N5A K1 N3 108.28(12) 4_666 3_766
O1 K1 N3 101.36(3) . 3_766
N6B K1 N3 157.23(3) 3_656 3_766
N6A K1 N3 157.23(3) 3_656 3_766
N1 K1 N3 81.29(3) . 3_766
N4B K1 N3 70.5(2) 1_655 3_766
N5A K1 N2 83.95(8) 4_666 1_455
O1 K1 N2 68.91(3) . 1_455
N6B K1 N2 136.89(3) 3_656 1_455
N6A K1 N2 136.89(3) 3_656 1_455
N1 K1 N2 135.01(3) . 1_455
N4B K1 N2 104.01(14) 1_655 1_455
N3 K1 N2 65.64(3) 3_766 1_455
O1 K1 N5B 125.5(2) . 4_666
N6B K1 N5B 72.86(16) 3_656 4_666
N1 K1 N5B 78.02(17) . 4_666
N4B K1 N5B 168.9(2) 1_655 4_666
N3 K1 N5B 111.6(2) 3_766 4_666
N2 K1 N5B 86.47(13) 1_455 4_666
N5A K1 N4A 170.88(15) 4_666 1_655
O1 K1 N4A 62.73(11) . 1_655
N6A K1 N4A 103.49(9) 3_656 1_655
N1 K1 N4A 92.74(9) . 1_655
N3 K1 N4A 68.33(11) 3_766 1_655
N2 K1 N4A 101.67(6) 1_455 1_655
N5A K1 C4A 153.23(9) 4_666 1_655
O1 K1 C4A 73.38(6) . 1_655
N6A K1 C4A 85.57(6) 3_656 1_655
N1 K1 C4A 78.75(6) . 1_655
N3 K1 C4A 81.47(6) 3_766 1_655
N2 K1 C4A 122.34(5) 1_455 1_655
N4A K1 C4A 20.74(6) 1_655 1_655
O1 K1 C5B 120.11(13) . 4_666
N6B K1 C5B 91.24(11) 3_656 4_666
N1 K1 C5B 87.59(13) . 4_666
N4B K1 C5B 167.4(3) 1_655 4_666
N3 K1 C5B 96.96(11) 3_766 4_666
N2 K1 C5B 68.24(11) 1_455 4_666
N5B K1 C5B 19.37(13) 4_666 4_666
N5B K2 O1 90.2(2) . .
N4A K2 O1 66.48(15) 1_655 .
N4A K2 N5A 145.63(18) 1_655 .
O1 K2 N5A 92.52(12) . .
N5B K2 N6B 77.0(2) . 2
O1 K2 N6B 167.09(3) . 2
N4A K2 N6A 126.03(16) 1_655 2
O1 K2 N6A 167.09(3) . 2
N5A K2 N6A 75.00(12) . 2
N5B K2 N3 136.1(3) . 3_766
N4A K2 N3 73.37(14) 1_655 3_766
O1 K2 N3 103.17(3) . 3_766
N5A K2 N3 140.17(13) . 3_766
N6B K2 N3 85.01(3) 2 3_766
N6A K2 N3 85.01(3) 2 3_766
N5B K2 N4B 147.6(3) . 1_655
O1 K2 N4B 63.2(3) . 1_655
N6B K2 N4B 129.5(3) 2 1_655
N3 K2 N4B 71.8(3) 3_766 1_655
N5B K2 N1 82.4(3) . 4_565
N4A K2 N1 82.03(16) 1_655 4_565
O1 K2 N1 103.59(3) . 4_565
N5A K2 N1 76.78(15) . 4_565
N6B K2 N1 77.14(3) 2 4_565
N6A K2 N1 77.14(3) 2 4_565
N3 K2 N1 132.09(3) 3_766 4_565
N4B K2 N1 86.1(3) 1_655 4_565
N5B K2 N2 80.6(3) . 1_455
N4A K2 N2 108.74(17) 1_655 1_455
O1 K2 N2 68.79(3) . 1_455
N5A K2 N2 86.37(15) . 1_455
N6B K2 N2 106.43(3) 2 1_455
N6A K2 N2 106.43(3) 2 1_455
N3 K2 N2 66.50(3) 3_766 1_455
N4B K2 N2 104.2(3) 1_655 1_455
N1 K2 N2 161.33(3) 4_565 1_455
N5B K2 C6B 85.1(3) . 2
O1 K2 C6B 160.72(13) . 2
N6B K2 C6B 18.23(16) 2 2
N3 K2 C6B 68.59(18) 3_766 2
N4B K2 C6B 126.1(3) 1_655 2
N1 K2 C6B 94.33(14) 4_565 2
N2 K2 C6B 91.98(13) 1_455 2
N5B K2 C1 97.4(3) . 4_565
N4A K2 C1 64.58(16) 1_655 4_565
O1 K2 C1 94.71(2) . 4_565
N5A K2 C1 92.03(15) . 4_565
N6B K2 C1 89.13(3) 2 4_565
N6A K2 C1 89.13(3) 2 4_565
N3 K2 C1 122.21(3) 3_766 4_565
N4B K2 C1 68.7(3) 1_655 4_565
N1 K2 C1 17.46(3) 4_565 4_565
N2 K2 C1 163.30(3) 1_455 4_565
C6B K2 C1 104.43(13) 2 4_565
C3 B1 C2 110.26(9) . .
C3 B1 C1 109.35(9) . .
C2 B1 C1 111.56(9) . .
C3 B1 H4 109.6(7) . .
C2 B1 H4 108.0(7) . .
C1 B1 H4 108.0(7) . .
N1 C1 B1 178.00(12) . .
N1 C1 K2 49.95(7) . 4_666
B1 C1 K2 131.59(7) . 4_666
C1 N1 K1 159.25(9) . .
C1 N1 K2 112.59(8) . 4_666
K1 N1 K2 86.69(3) . 4_666
N2 C2 B1 176.87(11) . .
C2 N2 K1 160.42(9) . 1_655
C2 N2 K2 111.47(9) . 1_655
K1 N2 K2 74.95(2) 1_655 1_655
N3 C3 B1 177.20(11) . .
N3 C3 K1 57.05(7) . 3_766
B1 C3 K1 120.23(7) . 3_766
C3 N3 K2 154.30(8) . 3_766
C3 N3 K1 104.03(8) . 3_766
K2 N3 K1 76.34(2) 3_766 3_766
C5A B2A C4A 110.4(2) . .
C5A B2A C6A 110.3(2) . .
C4A B2A C6A 112.3(2) . .
C5A B2A H2A 109.0(10) . .
C4A B2A H2A 107.6(10) . .
C6A B2A H2A 107.1(10) . .
N4A C4A B2A 176.5(4) . .
N4A C4A K1 73.2(4) . 1_455
B2A C4A K1 104.01(14) . 1_455
C4A N4A K2 160.5(6) . 1_455
C4A N4A K1 86.1(5) . 1_455
K2 N4A K1 74.61(14) 1_455 1_455
N5A C5A B2A 179.1(5) . .
C5A N5A K1 133.1(4) . 4_565
C5A N5A K2 136.8(5) . .
K1 N5A K2 90.05(14) 4_565 .
N6A C6A B2A 172.7(4) . .
C6A N6A K1 147.0(2) . 3_656
C6A N6A K2 124.6(2) . 2_545
K1 N6A K2 87.91(3) 3_656 2_545
C6B B2B C5B 110.8(5) . .
C6B B2B C4B 111.9(5) . .
C5B B2B C4B 110.7(4) . .
C6B B2B H2B 108.8(19) . .
C5B B2B H2B 107.5(19) . .
C4B B2B H2B 107.1(19) . .
N4B C4B B2B 178.4(10) . .
C4B N4B K2 161.1(12) . 1_455
C4B N4B K1 120.8(10) . 1_455
K2 N4B K1 76.7(3) 1_455 1_455
N5B C5B B2B 178.0(9) . .
N5B C5B K1 61.2(8) . 4_565
B2B C5B K1 118.6(4) . 4_565
C5B N5B K2 155.0(8) . .
C5B N5B K1 99.5(9) . 4_565
K2 N5B K1 87.4(3) . 4_565
B2B C6B K2 117.3(4) . 2_545
C7 O1 K1 139.42(7) . .
C7 O1 K2 126.04(7) . .
K1 O1 K2 79.14(2) . .
O1 C7 C8 121.78(10) . .
O1 C7 C9 121.15(11) . .
C8 C7 C9 117.07(10) . .
C7 C8 H8A 109.5 . .
C7 C8 H8B 109.5 . .
H8A C8 H8B 109.5 . .
C7 C8 H8C 109.5 . .
H8A C8 H8C 109.5 . .
H8B C8 H8C 109.5 . .
C7 C9 H9A 109.5 . .
C7 C9 H9B 109.5 . .
H9A C9 H9B 109.5 . .
C7 C9 H9C 109.5 . .
H9A C9 H9C 109.5 . .
H9B C9 H9C 109.5 . .

loop_
_geom_bond_atom_site_label_1
_geom_bond_atom_site_label_2
_geom_bond_distance
_geom_bond_site_symmetry_2
K1 N5A 2.778(7) 4_666
K1 O1 2.8302(8) .
K1 N6B 2.8561(10) 3_656
K1 N6A 2.8561(10) 3_656
K1 N1 2.8849(10) .
K1 N4B 2.913(17) 1_655
K1 N3 2.9562(10) 3_766
K1 N2 2.9617(11) 1_455
K1 N5B 3.021(15) 4_666
K1 N4A 3.113(8) 1_655
K1 C4A 3.245(3) 1_655
K1 C5B 3.402(8) 4_666
K2 N5B 2.731(6) .
K2 N4A 2.828(3) 1_655
K2 O1 2.8330(8) .
K2 N5A 2.846(4) .
K2 N6B 2.8753(10) 2
K2 N6A 2.8753(10) 2
K2 N3 2.8807(10) 3_766
K2 N4B 2.899(5) 1_655
K2 N1 2.9108(10) 4_565
K2 N2 2.9673(10) 1_455
K2 C6B 3.379(9) 2
K2 C1 3.5109(11) 4_565
B1 C3 1.5883(16) .
B1 C2 1.5912(17) .
B1 C1 1.5918(15) .
B1 H4 1.107(14) .
C1 N1 1.1411(15) .
C1 K2 3.5109(11) 4_666
N1 K2 2.9108(10) 4_666
C2 N2 1.1432(15) .
N2 K1 2.9617(11) 1_655
N2 K2 2.9673(10) 1_655
C3 N3 1.1423(15) .
C3 K1 3.4178(11) 3_766
N3 K2 2.8807(10) 3_766
N3 K1 2.9561(10) 3_766
B2A C5A 1.587(4) .
B2A C4A 1.588(3) .
B2A C6A 1.592(5) .
B2A H2A 1.087(18) .
C4A N4A 1.152(4) .
C4A K1 3.245(3) 1_455
N4A K2 2.828(3) 1_455
N4A K1 3.113(8) 1_455
C5A N5A 1.144(4) .
N5A K1 2.778(7) 4_565
C6A N6A 1.136(5) .
N6A K1 2.8561(10) 3_656
N6A K2 2.8752(10) 2_545
B2B C6B 1.571(11) .
B2B C5B 1.571(7) .
B2B C4B 1.601(6) .
B2B H2B 1.11(4) .
C4B N4B 1.152(4) .
N4B K2 2.899(5) 1_455
N4B K1 2.913(17) 1_455
C5B N5B 1.144(4) .
C5B K1 3.402(8) 4_565
N5B K1 3.021(15) 4_565
C6B K2 3.379(9) 2_545
O1 C7 1.2165(13) .
C7 C8 1.4852(16) .
C7 C9 1.4920(16) .
C8 H8A 0.9600 .
C8 H8B 0.9600 .
C8 H8C 0.9600 .
C9 H9A 0.9600 .
C9 H9B 0.9600 .
C9 H9C 0.9600 .
